data_2202853
loop_
_publ_author_name
'Humphrey, Simon M.'
'Wood, Paul T.'

_publ_section_title
;
 2,2'-Disulfanyldibenzoic acid
;
_journal_coden_ASTM ACSEBH
_journal_issue 9
_journal_name_full
;
 Acta Crystallographica, Section E: Structure Reports Online
;
_journal_page_first o1364
_journal_page_last o1366
_journal_paper_doi 10.1107/s1600536803017306
_journal_volume 59
_journal_year 2003
_chemical_formula_iupac 'C14 H10 O4 S2'
_chemical_formula_moiety 'C14 H10 O4 S2'
_chemical_formula_sum 'C14 H10 O4 S2'
_chemical_formula_weight 306.34
_chemical_name_systematic
;
2,2'-disulfanyldibenzoic acid
;
_space_group_IT_number 15
_symmetry_cell_setting monoclinic
_symmetry_space_group_name_Hall '-C 2yc'
_symmetry_space_group_name_H-M 'C 1 2/c 1'
_atom_sites_solution_hydrogens difmap
_atom_sites_solution_primary direct
_atom_sites_solution_secondary difmap
_cell_angle_alpha 90.00
_cell_angle_beta 104.5589(13)
_cell_angle_gamma 90.00
_cell_formula_units_Z 12
_cell_length_a 16.4457(5)
_cell_length_b 12.8087(4)
_cell_length_c 20.9540(8)
_cell_measurement_reflns_used 21148
_cell_measurement_temperature 250(2)
_cell_measurement_theta_max 27.48
_cell_measurement_theta_min 1.02
_cell_volume 4272.2(2)
_computing_cell_refinement 'HKL SCALEPACK (Otwinowski & Minor, 1997)'
_computing_data_collection 'COLLECT (Nonius, 1998)'
_computing_data_reduction
;
HKL DENZO (Otwinowski & Minor, 1997) and SCALEPACK
;
_computing_molecular_graphics SHELXTL
_computing_publication_material SHELXTL
_computing_structure_refinement SHELXTL
_computing_structure_solution 'SHELXTL (Sheldrick, 2000)'
_diffrn_ambient_temperature 250(2)
_diffrn_measured_fraction_theta_full 0.989
_diffrn_measured_fraction_theta_max 0.989
_diffrn_measurement_device_type 'Nonius KappaCCD'
_diffrn_measurement_method 'Thin-slice \w and \f'
_diffrn_radiation_monochromator graphite
_diffrn_radiation_source 'fine-focus sealed tube'
_diffrn_radiation_type MoK\a
_diffrn_radiation_wavelength 0.7107
_diffrn_reflns_av_R_equivalents 0.0575
_diffrn_reflns_av_sigmaI/netI 0.0698
_diffrn_reflns_limit_h_max 20
_diffrn_reflns_limit_h_min -21
_diffrn_reflns_limit_k_max 16
_diffrn_reflns_limit_k_min -16
_diffrn_reflns_limit_l_max 27
_diffrn_reflns_limit_l_min -16
_diffrn_reflns_number 14048
_diffrn_reflns_theta_full 27.50
_diffrn_reflns_theta_max 27.50
_diffrn_reflns_theta_min 3.63
_diffrn_standards_number 0
_exptl_absorpt_coefficient_mu 0.382
_exptl_absorpt_correction_T_max 0.955
_exptl_absorpt_correction_T_min 0.886
_exptl_absorpt_correction_type multi-scan
_exptl_absorpt_process_details '(SORTAV; Blessing, 1995)'
_exptl_crystal_colour colourless
_exptl_crystal_density_diffrn 1.429
_exptl_crystal_density_method 'not measured'
_exptl_crystal_description block
_exptl_crystal_F_000 1896
_exptl_crystal_size_max 0.18
_exptl_crystal_size_mid 0.18
_exptl_crystal_size_min 0.12
_refine_diff_density_max 0.337
_refine_diff_density_min -0.314
_refine_ls_extinction_method none
_refine_ls_goodness_of_fit_ref 1.024
_refine_ls_hydrogen_treatment refall
_refine_ls_matrix_type full
_refine_ls_number_parameters 331
_refine_ls_number_reflns 4864
_refine_ls_number_restraints 0
_refine_ls_restrained_S_all 1.024
_refine_ls_R_factor_all 0.1220
_refine_ls_R_factor_gt 0.0562
_refine_ls_shift/su_max <0.001
_refine_ls_shift/su_mean 0.000
_refine_ls_structure_factor_coef Fsqd
_refine_ls_weighting_details 'calc w = 1/[\s^2^(Fo^2^)+(0.049P)^2^+3.1475P] where P = (Fo^2^+2Fc^2^)/3'
_refine_ls_weighting_scheme calc
_refine_ls_wR_factor_gt 0.1145
_refine_ls_wR_factor_ref 0.1373
_reflns_number_gt 2674
_reflns_number_total 4864
_reflns_threshold_expression I>2\s(I)
_cod_data_source_file om6162.cif
_cod_data_source_block I
_cod_depositor_comments
;
 Updated bibliographic information.

 Antanas Vaitkus,
 2019-10-03
;
_cod_original_sg_symbol_H-M 'C 2/c'
_cod_database_code 2202853
_cod_database_fobs_code 2202853

loop_
_symmetry_equiv_pos_as_xyz
'x, y, z'
'-x, y, -z+1/2'
'x+1/2, y+1/2, z'
'-x+1/2, y+1/2, -z+1/2'
'-x, -y, -z'
'x, -y, z-1/2'
'-x+1/2, -y+1/2, -z'
'x+1/2, -y+1/2, z-1/2'

loop_
_atom_site_label
_atom_site_fract_x
_atom_site_fract_y
_atom_site_fract_z
_atom_site_U_iso_or_equiv
_atom_site_adp_type
_atom_site_calc_flag
_atom_site_refinement_flags
_atom_site_occupancy
_atom_site_disorder_assembly
_atom_site_disorder_group
_atom_site_type_symbol
S1 0.23444(5) 0.94198(6) 0.21494(3) 0.0505(2) Uani d . 1 . . S
S2 0.24576(5) 0.93438(6) 0.12008(3) 0.0542(2) Uani d . 1 . . S
S3 -0.00485(5) 0.93924(5) 0.29765(3) 0.0455(2) Uani d . 1 . . S
O1 0.24168(13) 0.98726(16) 0.34208(9) 0.0556(5) Uani d . 1 . . O
O2 0.32969(15) 0.91987(18) 0.43106(10) 0.0666(7) Uani d . 1 . . O
H2A 0.302(2) 0.965(3) 0.4511(19) 0.095(13) Uiso d . 1 . . H
O3 0.24830(15) 0.95611(17) -0.00555(10) 0.0624(6) Uani d . 1 . . O
O4 0.16774(16) 0.87804(19) -0.09300(10) 0.0645(7) Uani d . 1 . . O
H4A 0.194(3) 0.915(3) -0.113(2) 0.108(16) Uiso d . 1 . . H
O5 -0.00161(13) 0.97298(15) 0.42435(9) 0.0537(5) Uani d . 1 . . O
O6 0.08030(15) 0.89745(19) 0.51192(9) 0.0639(7) Uani d . 1 . . O
H6A 0.051(2) 0.937(3) 0.5301(19) 0.083(12) Uiso d . 1 . . H
C1 0.30723(17) 0.8477(2) 0.25890(13) 0.0421(7) Uani d . 1 . . C
C2 0.33111(17) 0.8483(2) 0.32811(13) 0.0427(7) Uani d . 1 . . C
C3 0.3867(2) 0.7723(3) 0.36144(16) 0.0577(9) Uani d . 1 . . C
H3 0.4034(19) 0.774(2) 0.4057(16) 0.066(10) Uiso d . 1 . . H
C4 0.4178(2) 0.6959(3) 0.32776(16) 0.0666(10) Uani d . 1 . . C
H4 0.4558(19) 0.645(2) 0.3526(15) 0.070(10) Uiso d . 1 . . H
C5 0.3939(2) 0.6956(3) 0.26007(17) 0.0625(9) Uani d . 1 . . C
H5 0.4128(18) 0.642(2) 0.2355(15) 0.065(9) Uiso d . 1 . . H
C6 0.3399(2) 0.7705(2) 0.22543(15) 0.0536(8) Uani d . 1 . . C
H6 0.3218(18) 0.768(2) 0.1771(15) 0.064(9) Uiso d . 1 . . H
C7 0.29654(19) 0.9248(2) 0.36681(13) 0.0446(7) Uani d . 1 . . C
C8 0.17720(17) 0.8330(2) 0.08095(13) 0.0421(7) Uani d . 1 . . C
C9 0.15805(16) 0.8209(2) 0.01161(13) 0.0406(6) Uani d . 1 . . C
C10 0.1041(2) 0.7427(2) -0.01827(17) 0.0546(8) Uani d . 1 . . C
H10 0.0927(18) 0.736(2) -0.0658(16) 0.060(9) Uiso d . 1 . . H
C11 0.0687(2) 0.6746(3) 0.01881(18) 0.0619(9) Uani d . 1 . . C
H11 0.0290(19) 0.624(2) 0.0026(15) 0.064(10) Uiso d . 1 . . H
C12 0.0880(2) 0.6858(3) 0.08631(17) 0.0584(8) Uani d . 1 . . C
H12 0.0628(15) 0.6373(19) 0.1114(13) 0.042(7) Uiso d . 1 . . H
C13 0.1413(2) 0.7631(2) 0.11703(16) 0.0492(7) Uani d . 1 . . C
H13 0.1578(17) 0.769(2) 0.1614(14) 0.050(8) Uiso d . 1 . . H
C14 0.19567(18) 0.8912(2) -0.02913(13) 0.0428(7) Uani d . 1 . . C
C15 0.06736(16) 0.84293(19) 0.33913(12) 0.0382(6) Uani d . 1 . . C
C16 0.08841(16) 0.83665(19) 0.40829(12) 0.0373(6) Uani d . 1 . . C
C17 0.14464(19) 0.7608(2) 0.43978(15) 0.0511(8) Uani d . 1 . . C
H17 0.1571(18) 0.755(2) 0.4838(15) 0.060(9) Uiso d . 1 . . H
C18 0.1798(2) 0.6904(3) 0.40443(16) 0.0608(9) Uani d . 1 . . C
H18 0.216(2) 0.640(3) 0.4275(16) 0.079(11) Uiso d . 1 . . H
C19 0.1584(2) 0.6956(3) 0.33696(16) 0.0580(8) Uani d . 1 . . C
H19 0.1853(18) 0.645(2) 0.3109(14) 0.063(9) Uiso d . 1 . . H
C20 0.10278(19) 0.7703(2) 0.30447(15) 0.0478(7) Uani d . 1 . . C
H20 0.0872(17) 0.775(2) 0.2602(15) 0.053(8) Uiso d . 1 . . H
C21 0.05148(17) 0.9085(2) 0.44829(12) 0.0377(6) Uani d . 1 . . C

loop_
_atom_site_aniso_label
_atom_site_aniso_U_11
_atom_site_aniso_U_22
_atom_site_aniso_U_33
_atom_site_aniso_U_12
_atom_site_aniso_U_13
_atom_site_aniso_U_23
S1 0.0721(5) 0.0522(4) 0.0273(4) 0.0087(4) 0.0130(3) 0.0037(3)
S2 0.0805(6) 0.0555(5) 0.0270(4) -0.0090(4) 0.0141(4) 0.0031(3)
S3 0.0679(5) 0.0464(4) 0.0227(3) 0.0067(4) 0.0126(3) -0.0002(3)
O1 0.0749(14) 0.0616(13) 0.0298(11) 0.0140(12) 0.0122(10) -0.0022(9)
O2 0.0921(17) 0.0753(15) 0.0289(11) 0.0252(13) 0.0089(11) -0.0047(10)
O3 0.0871(16) 0.0688(14) 0.0327(11) -0.0191(13) 0.0177(11) 0.0023(10)
O4 0.0883(17) 0.0782(15) 0.0262(11) -0.0181(13) 0.0126(11) 0.0011(11)
O5 0.0760(14) 0.0605(12) 0.0257(10) 0.0168(11) 0.0150(10) -0.0005(9)
O6 0.0845(17) 0.0824(16) 0.0224(11) 0.0279(13) 0.0092(11) -0.0048(10)
C1 0.0510(17) 0.0467(16) 0.0292(14) -0.0010(13) 0.0111(13) 0.0017(12)
C2 0.0509(17) 0.0500(16) 0.0272(14) -0.0002(14) 0.0101(13) -0.0019(12)
C3 0.072(2) 0.068(2) 0.0289(17) 0.0095(18) 0.0058(16) 0.0005(16)
C4 0.086(3) 0.070(2) 0.042(2) 0.031(2) 0.0105(18) 0.0018(17)
C5 0.078(2) 0.065(2) 0.045(2) 0.0205(19) 0.0156(17) -0.0072(17)
C6 0.067(2) 0.0629(19) 0.0321(17) 0.0105(17) 0.0139(16) -0.0027(15)
C7 0.0572(19) 0.0500(17) 0.0275(15) -0.0018(15) 0.0124(13) 0.0008(13)
C8 0.0473(17) 0.0456(15) 0.0344(16) 0.0081(13) 0.0119(13) 0.0053(12)
C9 0.0408(15) 0.0472(15) 0.0327(15) 0.0111(13) 0.0075(12) 0.0027(12)
C10 0.057(2) 0.062(2) 0.0427(19) -0.0005(16) 0.0093(16) 0.0005(16)
C11 0.062(2) 0.059(2) 0.062(2) -0.0125(18) 0.0108(18) -0.0045(17)
C12 0.063(2) 0.061(2) 0.055(2) 0.0006(17) 0.0211(17) 0.0101(17)
C13 0.0573(19) 0.0560(18) 0.0348(18) 0.0029(16) 0.0129(15) 0.0046(15)
C14 0.0529(18) 0.0463(16) 0.0300(15) 0.0122(14) 0.0116(13) 0.0035(13)
C15 0.0486(16) 0.0402(14) 0.0266(14) -0.0043(12) 0.0107(12) 0.0015(11)
C16 0.0432(15) 0.0409(14) 0.0275(14) -0.0054(12) 0.0081(12) -0.0023(11)
C17 0.060(2) 0.0613(19) 0.0290(16) 0.0044(16) 0.0057(15) 0.0027(15)
C18 0.075(2) 0.062(2) 0.0428(19) 0.0195(18) 0.0103(17) -0.0002(16)
C19 0.071(2) 0.0579(19) 0.048(2) 0.0160(17) 0.0200(17) -0.0043(16)
C20 0.065(2) 0.0527(17) 0.0276(16) 0.0040(15) 0.0156(15) -0.0020(14)
C21 0.0476(17) 0.0404(15) 0.0256(14) -0.0049(13) 0.0100(12) -0.0005(11)

loop_
_atom_type_symbol
_atom_type_description
_atom_type_scat_dispersion_real
_atom_type_scat_dispersion_imag
_atom_type_scat_source
C C 0.0033 0.0016 'International Tables Vol C Tables 4.2.6.8 and 6.1.1.4'
H H 0.0000 0.0000 'International Tables Vol C Tables 4.2.6.8 and 6.1.1.4'
O O 0.0106 0.0060 'International Tables Vol C Tables 4.2.6.8 and 6.1.1.4'
S S 0.1246 0.1234 'International Tables Vol C Tables 4.2.6.8 and 6.1.1.4'

loop_
_geom_angle_atom_site_label_1
_geom_angle_atom_site_label_2
_geom_angle_atom_site_label_3
_geom_angle_site_symmetry_3
_geom_angle
_geom_angle_publ_flag
C1 S1 S2 . 104.85(9) yes
C8 S2 S1 . 106.31(9) yes
C15 S3 S3 2 105.72(9) yes
C7 O2 H2A . 108(2) yes
C14 O4 H4A . 111(3) yes
C21 O6 H6A . 107(2) yes
C6 C1 C2 . 118.7(3) no
C6 C1 S1 . 120.9(2) yes
C2 C1 S1 . 120.4(2) yes
C3 C2 C1 . 119.4(3) no
C3 C2 C7 . 118.9(3) yes
C1 C2 C7 . 121.7(2) yes
C4 C3 C2 . 121.3(3) no
C4 C3 H3 . 119(2) no
C2 C3 H3 . 120(2) no
C5 C4 C3 . 118.9(3) no
C5 C4 H4 . 122.5(19) no
C3 C4 H4 . 118.5(19) no
C4 C5 C6 . 121.3(3) no
C4 C5 H5 . 120.6(18) no
C6 C5 H5 . 118.0(18) no
C5 C6 C1 . 120.3(3) no
C5 C6 H6 . 120.6(17) no
C1 C6 H6 . 119.0(17) no
O1 C7 O2 . 122.4(3) yes
O1 C7 C2 . 123.3(2) yes
O2 C7 C2 . 114.3(3) yes
C13 C8 C9 . 118.0(3) no
C13 C8 S2 . 121.6(2) yes
C9 C8 S2 . 120.3(2) yes
C10 C9 C8 . 119.8(3) no
C10 C9 C14 . 119.6(3) yes
C8 C9 C14 . 120.5(3) yes
C9 C10 C11 . 120.9(3) no
C9 C10 H10 . 117.7(17) no
C11 C10 H10 . 121.4(17) no
C12 C11 C10 . 119.3(3) no
C12 C11 H11 . 114.1(19) no
C10 C11 H11 . 126.4(19) no
C13 C12 C11 . 120.8(3) no
C13 C12 H12 . 121.1(16) no
C11 C12 H12 . 118.1(16) no
C12 C13 C8 . 121.2(3) no
C12 C13 H13 . 122.2(18) no
C8 C13 H13 . 116.5(18) no
O3 C14 O4 . 122.3(3) yes
O3 C14 C9 . 122.8(2) yes
O4 C14 C9 . 114.9(3) yes
C20 C15 C16 . 118.2(2) no
C20 C15 S3 . 121.5(2) yes
C16 C15 S3 . 120.3(2) yes
C17 C16 C15 . 119.5(2) no
C17 C16 C21 . 119.1(2) yes
C15 C16 C21 . 121.4(2) yes
C18 C17 C16 . 121.3(3) no
C18 C17 H17 . 118.5(19) no
C16 C17 H17 . 120.1(19) no
C19 C18 C17 . 119.2(3) no
C19 C18 H18 . 122(2) no
C17 C18 H18 . 118(2) no
C18 C19 C20 . 120.6(3) no
C18 C19 H19 . 119.4(17) no
C20 C19 H19 . 120.0(17) no
C19 C20 C15 . 121.2(3) no
C19 C20 H20 . 122.4(18) no
C15 C20 H20 . 116.5(18) no
O5 C21 O6 . 122.3(2) yes
O5 C21 C16 . 123.1(2) yes
O6 C21 C16 . 114.6(3) yes

loop_
_geom_bond_atom_site_label_1
_geom_bond_atom_site_label_2
_geom_bond_site_symmetry_2
_geom_bond_distance
_geom_bond_publ_flag
S1 C1 . 1.785(3) yes
S1 S2 . 2.0449(10) yes
S2 C8 . 1.779(3) yes
S3 C15 . 1.780(3) yes
S3 S3 2 2.0431(13) yes
O1 C7 . 1.219(3) yes
O2 C7 . 1.321(3) yes
O2 H2A . 0.91(4) yes
O3 C14 . 1.212(3) yes
O4 C14 . 1.312(3) yes
O4 H4A . 0.82(4) yes
O5 C21 . 1.215(3) yes
O6 C21 . 1.306(3) yes
O6 H6A . 0.85(4) yes
C1 C6 . 1.396(4) no
C1 C2 . 1.404(3) no
C2 C3 . 1.397(4) no
C2 C7 . 1.474(4) yes
C3 C4 . 1.378(4) no
C3 H3 . 0.90(3) no
C4 C5 . 1.373(4) no
C4 H4 . 0.96(3) no
C5 C6 . 1.382(4) no
C5 H5 . 0.96(3) no
C6 H6 . 0.98(3) no
C8 C13 . 1.396(4) no
C8 C9 . 1.416(4) no
C9 C10 . 1.380(4) no
C9 C14 . 1.479(4) yes
C10 C11 . 1.389(5) no
C10 H10 . 0.97(3) no
C11 C12 . 1.377(4) no
C11 H11 . 0.93(3) no
C12 C13 . 1.371(4) no
C12 H12 . 0.97(3) no
C13 H13 . 0.90(3) no
C15 C20 . 1.395(4) no
C15 C16 . 1.405(3) no
C16 C17 . 1.389(4) no
C16 C21 . 1.475(4) yes
C17 C18 . 1.382(4) no
C17 H17 . 0.90(3) no
C18 C19 . 1.370(4) no
C18 H18 . 0.93(3) no
C19 C20 . 1.379(4) no
C19 H19 . 1.01(3) no
C20 H20 . 0.90(3) no
